data_4350295
loop_
_publ_author_name
'Ruiz, Jos\'e'
'Lorenzo, Julia'
'Sanglas, Laura'
'Cutillas, Natalia'
'Vicente, Consuelo'
'Villa, Mar\'ia Dolores'
'Avil\'es, Francesc X'
'L\'opez, Gregorio'
'Moreno, Virtudes'
'P\'erez, Jos\'e'
'Bautista, Delia'

_publ_section_title
;
 Palladium(II) and platinum(II) organometallic complexes with the model
 nucleobase anions of thymine, uracil, and cytosine: antitumor activity
 and interactions with DNA of the platinum compounds.
;
_journal_issue 16
_journal_name_full 'Inorganic chemistry'
_journal_page_first 6347
_journal_page_last 6360
_journal_paper_doi 10.1021/ic060374e
_journal_volume 45
_journal_year 2006
_chemical_formula_moiety 'C30 H38 N6 O4 Pd2'
_chemical_formula_sum 'C30 H38 N6 O4 Pd2'
_chemical_formula_weight 759.46
_space_group_IT_number 14
_space_group_name_Hall '-P 2yn'
_space_group_name_H-M_alt 'P 1 21/n 1'
_symmetry_cell_setting monoclinic
_symmetry_space_group_name_H-M 'P 1 21/n 1'
_atom_sites_solution_hydrogens geom
_atom_sites_solution_primary direct
_atom_sites_solution_secondary difmap
_audit_creation_method SHELXL-97
_cell_angle_alpha 90.00
_cell_angle_beta 106.19(1)
_cell_angle_gamma 90.00
_cell_formula_units_Z 4
_cell_length_a 9.9003(2)
_cell_length_b 19.3077(4)
_cell_length_c 16.9681(4)
_cell_measurement_reflns_used 25
_cell_measurement_temperature 293(2)
_cell_measurement_theta_max 0
_cell_measurement_theta_min 0
_cell_volume 3114.9(2)
_computing_molecular_graphics 'CAMERON (D.J. Watkin and L.J. Pearce)'
_computing_publication_material 'WinGX publication routines (Farrugia, 1998)'
_computing_structure_refinement 'SHELXL-97 (Sheldrick, 1997)'
_computing_structure_solution 'SHELXS-97 (Sheldrick, 1990)'
_diffrn_ambient_temperature 293(2)
_diffrn_measured_fraction_theta_full 0.000
_diffrn_measured_fraction_theta_max 0.993
_diffrn_radiation_monochromator graphite
_diffrn_radiation_source 'fine-focus sealed tube'
_diffrn_radiation_type MoK\a
_diffrn_radiation_wavelength 0.71073
_diffrn_reflns_av_R_equivalents 0.0305
_diffrn_reflns_av_sigmaI/netI 0.0383
_diffrn_reflns_limit_h_max 13
_diffrn_reflns_limit_h_min -7
_diffrn_reflns_limit_k_max 25
_diffrn_reflns_limit_k_min -24
_diffrn_reflns_limit_l_max 19
_diffrn_reflns_limit_l_min -22
_diffrn_reflns_number 21088
_diffrn_reflns_theta_full 0.50
_diffrn_reflns_theta_max 28.36
_diffrn_reflns_theta_min 1.64
_exptl_absorpt_coefficient_mu 1.199
_exptl_absorpt_correction_type none
_exptl_crystal_colour yellow
_exptl_crystal_density_diffrn 1.620
_exptl_crystal_density_method 'not measured'
_exptl_crystal_description prism
_exptl_crystal_F_000 1536
_exptl_crystal_size_max 0.35
_exptl_crystal_size_mid 0.1
_exptl_crystal_size_min 0.1
_refine_diff_density_max 0.459
_refine_diff_density_min -0.528
_refine_diff_density_rms 0.075
_refine_ls_extinction_method none
_refine_ls_goodness_of_fit_ref 1.026
_refine_ls_hydrogen_treatment noref
_refine_ls_matrix_type full
_refine_ls_number_parameters 379
_refine_ls_number_reflns 7737
_refine_ls_number_restraints 0
_refine_ls_restrained_S_all 1.026
_refine_ls_R_factor_all 0.0499
_refine_ls_R_factor_gt 0.0328
_refine_ls_shift/su_max 0.001
_refine_ls_shift/su_mean 0.000
_refine_ls_structure_factor_coef Fsqd
_refine_ls_weighting_details 'calc w=1/[\s^2^(Fo^2^)+(0.0366P)^2^+1.3619P] where P=(Fo^2^+2Fc^2^)/3'
_refine_ls_weighting_scheme calc
_refine_ls_wR_factor_gt 0.0755
_refine_ls_wR_factor_ref 0.0829
_reflns_number_gt 6052
_reflns_number_total 7737
_reflns_threshold_expression >2sigma(I)
_cod_data_source_file ic060374esi20060307_051734.cif
_cod_data_source_block complex1
_cod_original_cell_volume 3114.81(12)
_cod_original_sg_symbol_H-M 'P 21/n'
_cod_database_code 4350295

loop_
_symmetry_equiv_pos_as_xyz
'x, y, z'
'-x+1/2, y+1/2, -z+1/2'
'-x, -y, -z'
'x-1/2, -y-1/2, z-1/2'

loop_
_atom_site_label
_atom_site_type_symbol
_atom_site_fract_x
_atom_site_fract_y
_atom_site_fract_z
_atom_site_U_iso_or_equiv
_atom_site_adp_type
_atom_site_occupancy
_atom_site_symmetry_multiplicity
_atom_site_calc_flag
_atom_site_refinement_flags
Pd1 Pd 0.95697(2) 0.191073(11) 0.797352(13) 0.03641(7) Uani 1 1 d .
Pd2 Pd 1.16995(2) 0.082161(11) 0.789257(13) 0.03604(7) Uani 1 1 d .
C1 C 1.0475(3) 0.27270(15) 0.8599(2) 0.0423(7) Uani 1 1 d .
C2 C 1.0731(4) 0.28592(18) 0.9428(2) 0.0563(9) Uani 1 1 d .
H2 H 1.0472 0.2532 0.9761 0.068 Uiso 1 1 calc R
C3 C 1.1364(5) 0.3469(2) 0.9774(3) 0.0738(12) Uani 1 1 d .
H3 H 1.1515 0.3548 1.0333 0.089 Uiso 1 1 calc R
C4 C 1.1768(5) 0.3956(2) 0.9300(3) 0.0814(13) Uani 1 1 d .
H4 H 1.2214 0.4359 0.9539 0.098 Uiso 1 1 calc R
C5 C 1.1516(4) 0.38498(19) 0.8473(3) 0.0717(12) Uani 1 1 d .
H5 H 1.1775 0.4185 0.8149 0.086 Uiso 1 1 calc R
C6 C 1.0870(4) 0.32376(17) 0.8114(2) 0.0513(8) Uani 1 1 d .
C7 C 1.0600(4) 0.30816(19) 0.7225(2) 0.0636(10) Uani 1 1 d .
H7A H 1.1452 0.2906 0.7120 0.076 Uiso 1 1 calc R
H7B H 1.0330 0.3503 0.6908 0.076 Uiso 1 1 calc R
N1 N 0.9457(3) 0.25580(14) 0.69665(16) 0.0502(7) Uani 1 1 d .
C8 C 0.9558(5) 0.2206(2) 0.6205(2) 0.0731(12) Uani 1 1 d .
H8A H 1.0458 0.1984 0.6306 0.110 Uiso 1 1 calc R
H8B H 0.9454 0.2541 0.5775 0.110 Uiso 1 1 calc R
H8C H 0.8826 0.1865 0.6044 0.110 Uiso 1 1 calc R
C9 C 0.8060(4) 0.2900(2) 0.6799(2) 0.0685(11) Uani 1 1 d .
H9A H 0.7332 0.2557 0.6638 0.103 Uiso 1 1 calc R
H9B H 0.7962 0.3231 0.6365 0.103 Uiso 1 1 calc R
H9C H 0.7985 0.3132 0.7285 0.103 Uiso 1 1 calc R
N2 N 0.9598(3) 0.13859(12) 0.90403(14) 0.0362(5) Uani 1 1 d .
C10 C 0.8533(3) 0.15808(15) 0.93700(18) 0.0403(6) Uani 1 1 d .
O1 O 0.7529(2) 0.19290(12) 0.89923(15) 0.0547(6) Uani 1 1 d .
C13 C 1.0788(3) 0.07824(14) 1.02919(17) 0.0367(6) Uani 1 1 d .
C14 C 1.2018(4) 0.03593(17) 1.07639(19) 0.0494(8) Uani 1 1 d .
H14A H 1.2628 0.0268 1.0425 0.074 Uiso 1 1 calc R
H14B H 1.1688 -0.0071 1.0926 0.074 Uiso 1 1 calc R
H14C H 1.2526 0.0610 1.1244 0.074 Uiso 1 1 calc R
C12 C 0.9766(4) 0.09856(16) 1.06086(18) 0.0452(7) Uani 1 1 d .
H12 H 0.9818 0.0865 1.1147 0.054 Uiso 1 1 calc R
N3 N 0.8640(3) 0.13667(14) 1.01695(15) 0.0461(6) Uani 1 1 d .
C11 C 0.7509(4) 0.1557(2) 1.0536(2) 0.0682(11) Uani 1 1 d .
H11A H 0.6805 0.1820 1.0148 0.102 Uiso 1 1 calc R
H11B H 0.7891 0.1831 1.1019 0.102 Uiso 1 1 calc R
H11C H 0.7093 0.1145 1.0682 0.102 Uiso 1 1 calc R
C15 C 1.0665(3) 0.09689(14) 0.94514(17) 0.0342(6) Uani 1 1 d .
O2 O 1.1570(2) 0.07378(11) 0.91228(12) 0.0461(5) Uani 1 1 d .
O3 O 0.8352(2) 0.11175(11) 0.72058(13) 0.0500(5) Uani 1 1 d .
N5 N 0.9929(3) 0.02303(12) 0.74283(14) 0.0381(5) Uani 1 1 d .
O4 O 1.1399(3) -0.07000(12) 0.76595(15) 0.0567(6) Uani 1 1 d .
N4 N 0.9080(3) -0.09032(13) 0.70064(17) 0.0523(7) Uani 1 1 d .
C16 C 0.8616(3) 0.04872(15) 0.71554(16) 0.0377(6) Uani 1 1 d .
C21 C 1.0215(4) -0.04653(15) 0.73825(18) 0.0416(7) Uani 1 1 d .
C17 C 0.7472(3) 0.00304(16) 0.67982(17) 0.0401(6) Uani 1 1 d .
C19 C 0.7761(4) -0.06463(17) 0.67390(19) 0.0479(8) Uani 1 1 d .
H19 H 0.7026 -0.0948 0.6505 0.057 Uiso 1 1 calc R
C18 C 0.6013(4) 0.0309(2) 0.6511(3) 0.0702(11) Uani 1 1 d .
H18A H 0.6028 0.0800 0.6607 0.105 Uiso 1 1 calc R
H18B H 0.5435 0.0088 0.6807 0.105 Uiso 1 1 calc R
H18C H 0.5636 0.0220 0.5935 0.105 Uiso 1 1 calc R
C20 C 0.9391(5) -0.16397(18) 0.6914(3) 0.0716(12) Uani 1 1 d .
H20A H 1.0381 -0.1720 0.7139 0.107 Uiso 1 1 calc R
H20B H 0.9117 -0.1760 0.6342 0.107 Uiso 1 1 calc R
H20C H 0.8878 -0.1919 0.7199 0.107 Uiso 1 1 calc R
N6 N 1.3647(3) 0.12974(14) 0.83102(16) 0.0449(6) Uani 1 1 d .
C22 C 1.2066(3) 0.09334(15) 0.68184(18) 0.0391(6) Uani 1 1 d .
C27 C 1.3153(3) 0.13950(16) 0.6825(2) 0.0461(7) Uani 1 1 d .
C23 C 1.1348(4) 0.06461(17) 0.6065(2) 0.0513(8) Uani 1 1 d .
H23 H 1.0631 0.0328 0.6040 0.062 Uiso 1 1 calc R
C29 C 1.3843(4) 0.1745(2) 0.9044(2) 0.0623(10) Uani 1 1 d .
H29A H 1.3176 0.2118 0.8920 0.093 Uiso 1 1 calc R
H29B H 1.4780 0.1930 0.9196 0.093 Uiso 1 1 calc R
H29C H 1.3699 0.1476 0.9490 0.093 Uiso 1 1 calc R
C28 C 1.3883(4) 0.17221(18) 0.7629(2) 0.0529(8) Uani 1 1 d .
H28A H 1.4883 0.1756 0.7685 0.064 Uiso 1 1 calc R
H28B H 1.3521 0.2186 0.7653 0.064 Uiso 1 1 calc R
C26 C 1.3490(4) 0.1569(2) 0.6107(2) 0.0629(10) Uani 1 1 d .
H26 H 1.4222 0.1876 0.6126 0.076 Uiso 1 1 calc R
C24 C 1.1688(5) 0.0828(2) 0.5351(2) 0.0682(11) Uani 1 1 d .
H24 H 1.1188 0.0634 0.4854 0.082 Uiso 1 1 calc R
C25 C 1.2744(5) 0.1288(2) 0.5369(3) 0.0714(11) Uani 1 1 d .
H25 H 1.2957 0.1409 0.4887 0.086 Uiso 1 1 calc R
C30 C 1.4683(4) 0.07233(19) 0.8506(2) 0.0587(9) Uani 1 1 d .
H30A H 1.4560 0.0431 0.8033 0.088 Uiso 1 1 calc R
H30B H 1.4541 0.0456 0.8953 0.088 Uiso 1 1 calc R
H30C H 1.5618 0.0911 0.8658 0.088 Uiso 1 1 calc R

loop_
_atom_site_aniso_label
_atom_site_aniso_U_11
_atom_site_aniso_U_22
_atom_site_aniso_U_33
_atom_site_aniso_U_23
_atom_site_aniso_U_13
_atom_site_aniso_U_12
Pd1 0.04496(14) 0.03165(11) 0.03308(11) 0.00398(8) 0.01165(9) 0.00316(9)
Pd2 0.03355(12) 0.04185(13) 0.03343(12) -0.00125(9) 0.01052(9) -0.00022(9)
C1 0.0389(16) 0.0352(15) 0.0557(18) 0.0000(13) 0.0183(14) 0.0025(12)
C2 0.064(2) 0.0485(18) 0.058(2) -0.0098(16) 0.0186(18) -0.0092(17)
C3 0.076(3) 0.062(2) 0.082(3) -0.027(2) 0.018(2) -0.013(2)
C4 0.073(3) 0.057(2) 0.112(4) -0.024(2) 0.022(3) -0.015(2)
C5 0.063(3) 0.042(2) 0.119(4) 0.007(2) 0.039(3) -0.0079(18)
C6 0.0480(19) 0.0405(16) 0.073(2) 0.0096(15) 0.0302(18) 0.0038(14)
C7 0.072(3) 0.051(2) 0.080(3) 0.0233(18) 0.043(2) 0.0074(18)
N1 0.0633(18) 0.0475(15) 0.0442(14) 0.0143(12) 0.0221(13) 0.0225(14)
C8 0.106(4) 0.077(3) 0.0412(19) 0.0164(18) 0.028(2) 0.033(2)
C9 0.068(3) 0.073(3) 0.064(2) 0.023(2) 0.017(2) 0.032(2)
N2 0.0391(13) 0.0357(12) 0.0342(12) 0.0036(9) 0.0109(10) -0.0005(10)
C10 0.0418(17) 0.0366(15) 0.0441(16) -0.0002(12) 0.0146(14) -0.0042(13)
O1 0.0449(13) 0.0624(15) 0.0577(14) 0.0127(11) 0.0157(11) 0.0128(11)
C13 0.0407(16) 0.0356(14) 0.0327(14) -0.0004(11) 0.0087(12) -0.0048(12)
C14 0.055(2) 0.0483(18) 0.0402(16) 0.0052(14) 0.0061(15) 0.0047(15)
C12 0.054(2) 0.0501(17) 0.0316(14) 0.0028(12) 0.0126(14) -0.0019(15)
N3 0.0451(15) 0.0573(16) 0.0397(13) 0.0007(12) 0.0183(12) 0.0011(13)
C11 0.054(2) 0.105(3) 0.054(2) 0.002(2) 0.0284(18) 0.013(2)
C15 0.0363(15) 0.0331(13) 0.0330(13) 0.0004(10) 0.0095(12) -0.0054(11)
O2 0.0448(12) 0.0578(13) 0.0366(11) 0.0052(9) 0.0127(10) 0.0097(10)
O3 0.0492(13) 0.0432(12) 0.0518(13) -0.0073(10) 0.0043(11) 0.0052(10)
N5 0.0396(13) 0.0371(12) 0.0391(12) -0.0006(10) 0.0136(11) -0.0038(10)
O4 0.0565(15) 0.0522(14) 0.0635(15) 0.0096(11) 0.0204(13) 0.0143(12)
N4 0.074(2) 0.0365(14) 0.0497(16) -0.0017(11) 0.0225(15) -0.0073(13)
C16 0.0388(16) 0.0433(16) 0.0318(14) -0.0007(11) 0.0116(12) -0.0004(12)
C21 0.0521(19) 0.0395(15) 0.0386(15) 0.0042(12) 0.0216(14) 0.0026(14)
C17 0.0389(16) 0.0462(16) 0.0364(15) 0.0012(12) 0.0127(13) -0.0042(13)
C19 0.054(2) 0.0490(18) 0.0425(17) -0.0031(13) 0.0170(15) -0.0156(15)
C18 0.048(2) 0.081(3) 0.078(3) 0.003(2) 0.012(2) -0.005(2)
C20 0.098(3) 0.0377(18) 0.079(3) -0.0072(17) 0.025(2) -0.001(2)
N6 0.0353(13) 0.0500(15) 0.0473(14) -0.0029(12) 0.0080(12) -0.0020(11)
C22 0.0405(16) 0.0391(15) 0.0406(15) 0.0030(12) 0.0160(13) 0.0042(12)
C27 0.0432(17) 0.0456(17) 0.0522(18) 0.0062(14) 0.0176(15) 0.0040(14)
C23 0.065(2) 0.0487(18) 0.0429(17) -0.0018(14) 0.0191(16) -0.0035(16)
C29 0.051(2) 0.072(2) 0.060(2) -0.0230(18) 0.0074(18) -0.0064(18)
C28 0.0428(18) 0.0515(19) 0.062(2) 0.0059(16) 0.0112(17) -0.0078(15)
C26 0.063(2) 0.069(2) 0.065(2) 0.0174(19) 0.031(2) -0.0040(19)
C24 0.094(3) 0.073(3) 0.0411(19) -0.0020(17) 0.025(2) 0.000(2)
C25 0.087(3) 0.083(3) 0.058(2) 0.017(2) 0.041(2) 0.005(2)
C30 0.0428(19) 0.064(2) 0.064(2) 0.0043(18) 0.0071(17) 0.0072(17)

loop_
_atom_type_symbol
_atom_type_description
_atom_type_scat_dispersion_real
_atom_type_scat_dispersion_imag
_atom_type_scat_source
C C 0.0033 0.0016 'International Tables Vol C Tables 4.2.6.8 and 6.1.1.4'
H H 0.0000 0.0000 'International Tables Vol C Tables 4.2.6.8 and 6.1.1.4'
N N 0.0061 0.0033 'International Tables Vol C Tables 4.2.6.8 and 6.1.1.4'
O O 0.0106 0.0060 'International Tables Vol C Tables 4.2.6.8 and 6.1.1.4'
Pd Pd -0.9988 1.0072 'International Tables Vol C Tables 4.2.6.8 and 6.1.1.4'

loop_
_geom_angle_atom_site_label_1
_geom_angle_atom_site_label_2
_geom_angle_atom_site_label_3
_geom_angle
C1 Pd1 N2 91.58(11)
C1 Pd1 N1 82.81(12)
N2 Pd1 N1 172.36(10)
C1 Pd1 O3 172.01(11)
N2 Pd1 O3 92.85(9)
N1 Pd1 O3 92.15(10)
C22 Pd2 N5 93.64(11)
C22 Pd2 N6 82.76(12)
N5 Pd2 N6 171.47(10)
C22 Pd2 O2 172.82(11)
N5 Pd2 O2 93.18(9)
N6 Pd2 O2 90.17(10)
C2 C1 C6 117.7(3)
C2 C1 Pd1 128.5(2)
C6 C1 Pd1 113.8(2)
C1 C2 C3 121.4(4)
C4 C3 C2 120.5(4)
C3 C4 C5 120.0(4)
C4 C5 C6 120.1(4)
C5 C6 C1 120.3(4)
C5 C6 C7 122.9(3)
C1 C6 C7 116.8(3)
C6 C7 N1 110.0(3)
C8 N1 C9 108.7(3)
C8 N1 C7 109.7(3)
C9 N1 C7 110.2(3)
C8 N1 Pd1 115.8(2)
C9 N1 Pd1 104.9(2)
C7 N1 Pd1 107.6(2)
C15 N2 C10 121.9(2)
C15 N2 Pd1 124.04(19)
C10 N2 Pd1 113.37(19)
O1 C10 N2 122.7(3)
O1 C10 N3 120.2(3)
N2 C10 N3 117.1(3)
C12 C13 C15 117.5(3)
C12 C13 C14 122.7(3)
C15 C13 C14 119.7(3)
C13 C12 N3 122.3(3)
C12 N3 C10 121.2(3)
C12 N3 C11 120.3(3)
C10 N3 C11 118.5(3)
O2 C15 N2 122.0(3)
O2 C15 C13 118.3(3)
N2 C15 C13 119.7(3)
C15 O2 Pd2 130.51(19)
C16 O3 Pd1 129.9(2)
C16 N5 C21 122.2(3)
C16 N5 Pd2 124.4(2)
C21 N5 Pd2 113.3(2)
C19 N4 C21 120.4(3)
C19 N4 C20 122.0(3)
C21 N4 C20 117.6(3)
O3 C16 N5 122.3(3)
O3 C16 C17 118.2(3)
N5 C16 C17 119.5(3)
O4 C21 N5 122.0(3)
O4 C21 N4 120.7(3)
N5 C21 N4 117.4(3)
C19 C17 C16 118.1(3)
C19 C17 C18 122.2(3)
C16 C17 C18 119.8(3)
C17 C19 N4 122.4(3)
C29 N6 C30 109.1(3)
C29 N6 C28 108.6(3)
C30 N6 C28 109.7(3)
C29 N6 Pd2 115.8(2)
C30 N6 Pd2 105.3(2)
C28 N6 Pd2 108.12(19)
C23 C22 C27 117.2(3)
C23 C22 Pd2 128.9(2)
C27 C22 Pd2 113.8(2)
C26 C27 C22 121.3(3)
C26 C27 C28 121.7(3)
C22 C27 C28 117.0(3)
C22 C23 C24 120.9(3)
N6 C28 C27 109.6(3)
C25 C26 C27 120.2(4)
C25 C24 C23 121.0(4)
C24 C25 C26 119.3(3)

loop_
_geom_bond_atom_site_label_1
_geom_bond_atom_site_label_2
_geom_bond_distance
Pd1 C1 1.970(3)
Pd1 N2 2.068(2)
Pd1 N1 2.095(2)
Pd1 O3 2.150(2)
Pd2 C22 1.967(3)
Pd2 N5 2.056(2)
Pd2 N6 2.074(3)
Pd2 O2 2.133(2)
C1 C2 1.382(5)
C1 C6 1.408(4)
C2 C3 1.386(5)
C3 C4 1.367(6)
C4 C5 1.372(6)
C5 C6 1.400(5)
C6 C7 1.488(5)
C7 N1 1.489(5)
N1 C8 1.487(4)
N1 C9 1.486(4)
N2 C15 1.356(4)
N2 C10 1.377(4)
C10 O1 1.223(4)
C10 N3 1.394(4)
C13 C12 1.331(4)
C13 C15 1.443(4)
C13 C14 1.499(4)
C12 N3 1.370(4)
N3 C11 1.472(4)
C15 O2 1.262(3)
O3 C16 1.253(4)
N5 C16 1.347(4)
N5 C21 1.379(4)
O4 C21 1.222(4)
N4 C19 1.351(5)
N4 C21 1.409(4)
N4 C20 1.473(4)
C16 C17 1.430(4)
C17 C19 1.347(4)
C17 C18 1.491(5)
N6 C29 1.483(4)
N6 C30 1.483(4)
N6 C28 1.487(4)
C22 C23 1.393(4)
C22 C27 1.395(4)
C27 C26 1.391(5)
C27 C28 1.494(5)
C23 C24 1.390(5)
C26 C25 1.376(6)
C24 C25 1.365(6)
